data_4519237
loop_
_publ_author_name
'Xie, Ming-Sheng'
'Shan, Meng'
'Li, Ning'
'Chen, Yang-Guang'
'Wang, Xiao-Bing'
'Cheng, Xuan'
'Tian, Yin'
'Wu, Xiao-Xia'
'Deng, Yun'
'Qu, Gui-Rong'
'Guo, Hai-Ming'

_publ_section_title
;
 Chiral 4-Aryl-pyridine-N-oxide Nucleophilic Catalysts: Design, Synthesis,
 and Application in Acylative Dynamic Kinetic Resolution
;
_journal_name_full 'ACS Catalysis'
_journal_page_first 877
_journal_page_last 891
_journal_paper_doi 10.1021/acscatal.1c04923
_journal_year 2021
_chemical_absolute_configuration ad
_chemical_formula_moiety 'C30 H37 N3 O2'
_chemical_formula_sum 'C30 H37 N3 O2'
_chemical_formula_weight 471.62
_space_group_crystal_system monoclinic
_space_group_IT_number 4
_space_group_name_Hall 'P 2yb'
_space_group_name_H-M_alt 'P 1 21 1'
_atom_sites_solution_hydrogens geom
_audit_creation_date 2018-12-28
_audit_creation_method
;
Olex2 1.2
(compiled 2018.05.29 svn.r3508 for OlexSys, GUI svn.r5506)
;
_cell_angle_alpha 90
_cell_angle_beta 93.2240(10)
_cell_angle_gamma 90
_cell_formula_units_Z 2
_cell_length_a 11.54630(10)
_cell_length_b 9.24720(10)
_cell_length_c 12.84270(10)
_cell_measurement_reflns_used 26263
_cell_measurement_temperature 293(2)
_cell_measurement_theta_max 70.8940
_cell_measurement_theta_min 5.0020
_cell_volume 1369.06(2)
_computing_cell_refinement 'CrysAlisPro 1.171.39.46e (Rigaku OD, 2018)'
_computing_data_collection 'CrysAlisPro 1.171.39.46e (Rigaku OD, 2018)'
_computing_data_reduction 'CrysAlisPro 1.171.39.46e (Rigaku OD, 2018)'
_computing_molecular_graphics 'Olex2 (Dolomanov et al., 2009)'
_computing_publication_material 'Olex2 (Dolomanov et al., 2009)'
_computing_structure_refinement 'ShelXL (Sheldrick, 2015)'
_computing_structure_solution 'SHELXT 2014/5 (Sheldrick, 2014)'
_diffrn_ambient_environment air
_diffrn_ambient_temperature 293(2)
_diffrn_detector 'CCD plate'
_diffrn_detector_area_resol_mean 8.0528
_diffrn_detector_type EosS2
_diffrn_measured_fraction_theta_full 1.000
_diffrn_measured_fraction_theta_max 0.996
_diffrn_measurement_details
;
List of Runs (angles in degrees, time in seconds):

  # Type    Start    End  Width  t~exp~   \w     \q     \k     \f   Frames
--------------------------------------------------------------------------
  1  \w    -54.00  34.00   1.00    2.44    --  -35.37  38.00 -30.00   88
  2  \w    -54.00  34.00   1.00    2.44    --  -35.37  38.00   0.00   88
  3  \w   -107.00  -6.00   1.00    2.44    --  -35.37 -20.00 151.00  101
  4  \w     23.00  89.00   1.00    2.44    --   35.37-125.00 -90.00   66
  5  \w      9.00 103.00   1.00    2.44    --   35.37  77.00  60.00   94
  6  \w      9.00 103.00   1.00    2.44    --   35.37  77.00  30.00   94
  7  \w      9.00 103.00   1.00    2.44    --   35.37  77.00 -60.00   94
  8  \w     16.00 105.00   1.00    2.44    --   35.37  38.00  60.00   89
  9  \w     23.00  89.00   1.00    2.44    --   35.37-125.00  60.00   66
 10  \w     19.00 103.00   1.00    2.44    --   35.37  57.00  30.00   84
 11  \w     19.00 103.00   1.00    2.44    --   35.37  57.00-150.00   84
 12  \w     80.00 174.00   1.00    9.78    --  106.50  77.00 -30.00   94
 13  \w     88.00 173.00   1.00    9.78    --  106.50  61.00  60.00   85
 14  \w     80.00 174.00   1.00    9.78    --  106.50  77.00  60.00   94
 15  \w     88.00 173.00   1.00    9.78    --  106.50  61.00  30.00   85
 16  \w     80.00 174.00   1.00    9.78    --  106.50  77.00  30.00   94
 17  \w     88.00 173.00   1.00    9.78    --  106.50  61.00  90.00   85
 18  \w     85.00 176.00   1.00    9.78    --  106.50  30.00 150.00   91
 19  \w     85.00 176.00   1.00    9.78    --  106.50  30.00  90.00   91
 20  \w     37.00 112.00   1.00    9.78    --  106.50-111.00 -30.00   75
 21  \w     89.00 175.00   1.00    9.78    --  106.50  45.00  90.00   86
 22  \w     85.00 176.00   1.00    9.78    --  106.50  30.00   0.00   91
 23  \w     85.00 176.00   1.00    9.78    --  106.50  30.00 120.00   91
 24  \w     37.00 109.00   1.00    9.78    --  106.50 -95.00   0.00   72
 25  \w     88.00 173.00   1.00    9.78    --  106.50  61.00   0.00   85
 26  \w     37.00 109.00   1.00    9.78    --  106.50 -95.00-180.00   72
 27  \w     85.00 176.00   1.00    9.78    --  106.50  30.00  30.00   91
 28  \w     80.00 174.00   1.00    9.78    --  106.50  77.00   0.00   94
 29  \w     88.00 173.00   1.00    9.78    --  106.50  61.00 120.00   85
 30  \w     80.00 174.00   1.00    9.78    --  106.50  77.00  90.00   94
 31  \w     85.00 176.00   1.00    9.78    --  106.50  30.00  60.00   91
 32  \w     88.00 173.00   1.00    9.78    --  106.50  61.00 -30.00   85
 33  \w     89.00 175.00   1.00    9.78    --  106.50  45.00   0.00   86
 34  \w     89.00 175.00   1.00    9.78    --  106.50  45.00  60.00   86
 35  \w     80.00 174.00   1.00    9.78    --  106.50  77.00 120.00   94
 36  \w     39.00 133.00   1.00    9.78    --  106.50 -77.00-150.00   94
 37  \w    -36.00  65.00   1.00    2.44    --   35.37 -19.00  30.00  101
 38  \w      6.00 107.00   1.00    2.44    --   35.37  19.00 -30.00  101
 39  \w    -34.00  54.00   1.00    2.44    --   35.37 -38.00 150.00   88
 40  \w    -32.00  52.00   1.00    2.44    --   35.37 -57.00  30.00   84
 41  \w    -32.00  52.00   1.00    2.44    --   35.37 -57.00  90.00   84
 42  \w      9.00 103.00   1.00    2.44    --   35.37  77.00 120.00   94
 43  \w     19.00 103.00   1.00    2.44    --   35.37  57.00 -90.00   84
 44  \w      1.00  74.00   1.00    2.44    --   35.37 -99.00 120.00   73
 45  \w      9.00 103.00   1.00    2.44    --   35.37  77.00-150.00   94
 46  \w     16.00 105.00   1.00    2.44    --   35.37  38.00 120.00   89
 47  \w      9.00 103.00   1.00    2.44    --   35.37  77.00 -90.00   94
 48  \w     88.00 173.00   1.00    9.78    --  106.50  61.00 -60.00   85
 49  \w     80.00 174.00   1.00    9.78    --  106.50  77.00-180.00   94
 50  \w     37.00 109.00   1.00    9.78    --  106.50 -95.00  90.00   72
 51  \w     80.00 174.00   1.00    9.78    --  106.50  77.00 -90.00   94
 52  \w     80.00 174.00   1.00    9.78    --  106.50  77.00-150.00   94
 53  \w     88.00 173.00   1.00    9.78    --  106.50  61.00 150.00   85
 54  \w     89.00 175.00   1.00    9.78    --  106.50  45.00-120.00   86
 55  \w     88.00 173.00   1.00    9.78    --  106.50  61.00 -90.00   85
 56  \w     39.00 133.00   1.00    9.78    --  106.50 -77.00  30.00   94
 57  \w     85.00 176.00   1.00    9.78    --  106.50  30.00-150.00   91
 58  \w     85.00 176.00   1.00    9.78    --  106.50  30.00 -30.00   91
 59  \w     88.00 173.00   1.00    9.78    --  106.50  61.00-150.00   85
 60  \w     80.00 174.00   1.00    9.78    --  106.50  77.00 -60.00   94
 61  \w     88.00 173.00   1.00    9.78    --  106.50  61.00-120.00   85
 62  \w     88.00 173.00   1.00    9.78    --  106.50  61.00-180.00   85
 63  \w     80.00 174.00   1.00    9.78    --  106.50  77.00-120.00   94
 64  \w     85.00 176.00   1.00    9.78    --  106.50  30.00-120.00   91
 65  \w     85.00 176.00   1.00    9.78    --  106.50  30.00 -60.00   91
 66  \w     85.00 176.00   1.00    9.78    --  106.50  30.00-180.00   91
 67  \w     89.00 175.00   1.00    9.78    --  106.50  45.00-150.00   86
 68  \w     85.00 176.00   1.00    9.78    --  106.50  30.00 -90.00   91
 69  \w     80.00 174.00   1.00    9.78    --  106.50  77.00 150.00   94
 70  \w   -103.00 -19.00   1.00    2.44    --  -35.37 -57.00-150.00   84
 71  \w   -104.00 -18.00   1.00    2.44    --  -35.37 -42.00-140.12   86
 72  \w   -103.00 -19.00   1.00    2.44    --  -35.37 -57.00 150.00   84
 73  \w     19.00 103.00   1.00    2.44    --   35.37  57.00 -60.00   84
 74  \w    -34.00 105.00   1.00    2.44    --   35.37   0.00-150.00  139
 75  \w    -34.00 105.00   1.00    2.44    --   35.37   0.00-180.00  139
 76  \w      1.00  74.00   1.00    2.44    --   35.37 -99.00-120.00   73
 77  \w    -34.00 105.00   1.00    2.44    --   35.37   0.00 -90.00  139
 78  \w    -34.00 105.00   1.00    2.44    --   35.37   0.00-120.00  139
 79  \w      9.00 103.00   1.00    2.44    --   35.37  77.00-180.00   94
 80  \w     19.00 103.00   1.00    2.44    --   35.37  57.00 120.00   84
 81  \w     68.00 178.00   1.00    9.78    --  106.50  15.00 -90.00  110
 82  \w     89.00 175.00   1.00    9.78    --  106.50  45.00 -60.00   86
 83  \w     68.00 178.00   1.00    9.78    --  106.50  15.00 -30.00  110
 84  \w     89.00 175.00   1.00    9.78    --  106.50  45.00 150.00   86
 85  \w     37.00 150.00   1.00    9.78    --  106.50   0.00   0.00  113
 86  \w     37.00 176.00   1.00    9.78    --  106.50   0.00 -30.00  139
 87  \w     37.00 176.00   1.00    9.78    --  106.50   0.00 -60.00  139
 88  \w     37.00 176.00   1.00    9.78    --  106.50   0.00 -90.00  139
 89  \w     37.00 176.00   1.00    9.78    --  106.50   0.00-120.00  139
 90  \w     37.00 176.00   1.00    9.78    --  106.50   0.00-150.00  139
 91  \w     37.00 176.00   1.00    9.78    --  106.50   0.00-180.00  139
;
_diffrn_measurement_device 'four-circle diffractometer'
_diffrn_measurement_device_type 'SuperNova, Dual, Cu at home/near, EosS2'
_diffrn_measurement_method '\w scans'
_diffrn_orient_matrix_type 'CrysAlisPro convention (1999,Acta A55,543-557)'
_diffrn_orient_matrix_UB_11 -0.1219195000
_diffrn_orient_matrix_UB_12 -0.0183953000
_diffrn_orient_matrix_UB_13 -0.0534346000
_diffrn_orient_matrix_UB_21 0.0546697000
_diffrn_orient_matrix_UB_22 -0.0366541000
_diffrn_orient_matrix_UB_23 -0.1034874000
_diffrn_orient_matrix_UB_31 0.0014748000
_diffrn_orient_matrix_UB_32 -0.1614647000
_diffrn_orient_matrix_UB_33 0.0295554000
_diffrn_radiation_monochromator mirror
_diffrn_radiation_probe x-ray
_diffrn_radiation_type CuK\a
_diffrn_radiation_wavelength 1.54184
_diffrn_reflns_av_R_equivalents 0.0393
_diffrn_reflns_av_unetI/netI 0.0203
_diffrn_reflns_Laue_measured_fraction_full 1.000
_diffrn_reflns_Laue_measured_fraction_max 0.996
_diffrn_reflns_limit_h_max 14
_diffrn_reflns_limit_h_min -14
_diffrn_reflns_limit_k_max 10
_diffrn_reflns_limit_k_min -11
_diffrn_reflns_limit_l_max 15
_diffrn_reflns_limit_l_min -15
_diffrn_reflns_number 55113
_diffrn_reflns_point_group_measured_fraction_full 0.907
_diffrn_reflns_point_group_measured_fraction_max 0.899
_diffrn_reflns_theta_full 67.684
_diffrn_reflns_theta_max 71.390
_diffrn_reflns_theta_min 3.447
_diffrn_source 'micro-focus sealed X-ray tube'
_diffrn_source_type 'SuperNova (Cu) X-ray Source'
_exptl_absorpt_coefficient_mu 0.562
_exptl_absorpt_correction_T_max 1.00000
_exptl_absorpt_correction_T_min 0.42709
_exptl_absorpt_correction_type multi-scan
_exptl_absorpt_process_details
;
CrysAlisPro 1.171.39.46e (Rigaku Oxford Diffraction, 2018)
Empirical absorption correction using spherical harmonics,
 implemented in SCALE3 ABSPACK scaling algorithm.
;
_exptl_crystal_colour colourless
_exptl_crystal_colour_primary colourless
_exptl_crystal_density_diffrn 1.144
_exptl_crystal_description plate
_exptl_crystal_F_000 508
_exptl_crystal_size_max 0.45
_exptl_crystal_size_mid 0.23
_exptl_crystal_size_min 0.04
_refine_diff_density_max 0.126
_refine_diff_density_min -0.185
_refine_diff_density_rms 0.030
_refine_ls_abs_structure_details
;
 Flack x determined using 1617 quotients [(I+)-(I-)]/[(I+)+(I-)]
 (Parsons, Flack and Wagner, Acta Cryst. B69 (2013) 249-259).
;
_refine_ls_abs_structure_Flack 0.09(12)
_refine_ls_extinction_method none
_refine_ls_goodness_of_fit_ref 1.284
_refine_ls_hydrogen_treatment constr
_refine_ls_matrix_type full
_refine_ls_number_parameters 322
_refine_ls_number_reflns 4806
_refine_ls_number_restraints 1
_refine_ls_restrained_S_all 1.284
_refine_ls_R_factor_all 0.0569
_refine_ls_R_factor_gt 0.0500
_refine_ls_shift/su_max 0.000
_refine_ls_shift/su_mean 0.000
_refine_ls_structure_factor_coef Fsqd
_refine_ls_weighting_details 'w=1/[\s^2^(Fo^2^)+(0.0303P)^2^+0.5510P] where P=(Fo^2^+2Fc^2^)/3'
_refine_ls_weighting_scheme calc
_refine_ls_wR_factor_gt 0.1322
_refine_ls_wR_factor_ref 0.1339
_reflns_Friedel_coverage 0.694
_reflns_Friedel_fraction_full 0.800
_reflns_Friedel_fraction_max 0.789
_reflns_number_gt 4304
_reflns_number_total 4806
_reflns_threshold_expression 'I > 2\s(I)'
_cod_data_source_file cs1c04923_si_002.cif
_cod_data_source_block sm-20181226
_cod_database_code 4519237
_shelx_shelxl_version_number 2018/3
_chemical_oxdiff_formula 'C1 H1 O1 N1'
_shelx_space_group_comment
;
The symmetry employed for this shelxl refinement is uniquely defined
by the following loop, which should always be used as a source of
symmetry information in preference to the above space-group names.
They are only intended as comments.
;
_shelx_estimated_absorpt_t_max 0.978
_shelx_estimated_absorpt_t_min 0.786
_reflns_odcompleteness_completeness 100.00
_reflns_odcompleteness_iscentric 1
_reflns_odcompleteness_theta 66.97
_olex2_refinement_description
;
1. Fixed Uiso
 At 1.2 times of:
  All C(H) groups, All C(H,H) groups, All N(H) groups
 At 1.5 times of:
  All C(H,H,H) groups
2.a Ternary CH refined with riding coordinates:
 C8(H8), C33(H33), C30(H30)
2.b Secondary CH2 refined with riding coordinates:
 C9(H9A,H9B), C11(H11A,H11B), C10(H10A,H10B)
2.c Aromatic/amide H refined with riding coordinates:
 N14(H14), C6(H6), C4(H4), C20(H20), C3(H3), C18(H18), C26(H26), C16(H16),
 C28(H28), C27(H27)
2.d Idealised Me refined as rotating group:
 C35(H35A,H35B,H35C), C22(H22A,H22B,H22C), C34(H34A,H34B,H34C), C21(H21A,H21B,
 H21C), C32(H32A,H32B,H32C), C31(H31A,H31B,H31C)
;
_olex2_submission_special_instructions 'No special instructions were received'
_oxdiff_exptl_absorpt_empirical_details
;
Empirical correction (ABSPACK) includes:
- Absorption correction using spherical harmonics
- Frame scaling
;
_oxdiff_exptl_absorpt_empirical_full_max 1.630
_oxdiff_exptl_absorpt_empirical_full_min 0.536

loop_
_space_group_symop_operation_xyz
'x, y, z'
'-x, y+1/2, -z'

loop_
_atom_site_label
_atom_site_type_symbol
_atom_site_fract_x
_atom_site_fract_y
_atom_site_fract_z
_atom_site_U_iso_or_equiv
_atom_site_adp_type
_atom_site_occupancy
_atom_site_site_symmetry_order
_atom_site_calc_flag
_atom_site_refinement_flags_posn
_atom_site_refinement_flags_adp
_atom_site_refinement_flags_occupancy
_atom_site_disorder_assembly
_atom_site_disorder_group
O23 O 0.4702(2) 0.7609(4) 0.4958(2) 0.0649(9) Uani 1 1 d . . . . .
N5 N 0.5708(3) 0.7824(4) 0.5472(2) 0.0514(9) Uani 1 1 d . . . . .
N14 N 0.5456(2) 0.3547(4) 0.7179(2) 0.0454(8) Uani 1 1 d . . . . .
H14 H 0.540242 0.322551 0.654983 0.055 Uiso 1 1 calc R . . . .
O13 O 0.6548(3) 0.4894(4) 0.8341(2) 0.0715(10) Uani 1 1 d . . . . .
N7 N 0.7991(2) 0.5600(4) 0.6684(3) 0.0492(8) Uani 1 1 d . . . . .
C1 C 0.7427(3) 0.6844(5) 0.6351(3) 0.0417(8) Uani 1 1 d . . . . .
C24 C 0.4519(3) 0.3271(5) 0.7841(3) 0.0529(11) Uani 1 1 d . . . . .
C12 C 0.6416(3) 0.4289(5) 0.7502(3) 0.0472(9) Uani 1 1 d . . . . .
C2 C 0.7874(3) 0.8245(5) 0.6498(3) 0.0506(10) Uani 1 1 d . . . . .
C6 C 0.6339(3) 0.6691(5) 0.5818(3) 0.0463(9) Uani 1 1 d . . . . .
H6 H 0.604495 0.576491 0.570113 0.056 Uiso 1 1 calc R . . . .
C8 C 0.7382(3) 0.4227(5) 0.6746(3) 0.0483(10) Uani 1 1 d . . . . .
H8 H 0.707969 0.391745 0.605289 0.058 Uiso 1 1 calc R . . . .
C15 C 0.9005(4) 0.8628(5) 0.7059(3) 0.0525(10) Uani 1 1 d . . . . .
C25 C 0.4637(4) 0.2144(6) 0.8559(3) 0.0658(14) Uani 1 1 d . . . . .
C29 C 0.3524(4) 0.4126(6) 0.7725(4) 0.0633(13) Uani 1 1 d . . . . .
C4 C 0.6100(4) 0.9157(7) 0.5633(4) 0.0719(14) Uani 1 1 d . . . . .
H4 H 0.564993 0.994718 0.541677 0.086 Uiso 1 1 calc R . . . .
C20 C 0.9849(4) 0.9315(6) 0.6525(4) 0.0618(12) Uani 1 1 d . . . . .
H20 H 0.971601 0.950040 0.581625 0.074 Uiso 1 1 calc R . . . .
C3 C 0.7179(4) 0.9363(6) 0.6124(4) 0.0706(14) Uani 1 1 d . . . . .
H3 H 0.745333 1.030445 0.620632 0.085 Uiso 1 1 calc R . . . .
C19 C 1.0895(4) 0.9735(6) 0.7022(4) 0.0695(13) Uani 1 1 d . . . . .
C9 C 0.8345(4) 0.3202(6) 0.7167(4) 0.0690(14) Uani 1 1 d . . . . .
H9A H 0.841345 0.322028 0.792345 0.083 Uiso 1 1 calc R . . . .
H9B H 0.819584 0.221731 0.693621 0.083 Uiso 1 1 calc R . . . .
C18 C 1.1063(4) 0.9472(7) 0.8073(4) 0.0795(16) Uani 1 1 d . . . . .
H18 H 1.175741 0.975370 0.841561 0.095 Uiso 1 1 calc R . . . .
C33 C 0.3440(4) 0.5367(7) 0.6962(4) 0.0700(14) Uani 1 1 d . . . . .
H33 H 0.396271 0.513942 0.640857 0.084 Uiso 1 1 calc R . . . .
C11 C 0.9246(3) 0.5407(6) 0.6787(5) 0.0753(16) Uani 1 1 d . . . . .
H11A H 0.956109 0.577568 0.745077 0.090 Uiso 1 1 calc R . . . .
H11B H 0.962066 0.589764 0.622859 0.090 Uiso 1 1 calc R . . . .
C10 C 0.9410(4) 0.3788(6) 0.6718(6) 0.0866(18) Uani 1 1 d . . . . .
H10A H 0.946374 0.348090 0.599983 0.104 Uiso 1 1 calc R . . . .
H10B H 1.010231 0.348109 0.712077 0.104 Uiso 1 1 calc R . . . .
C26 C 0.3718(6) 0.1911(8) 0.9206(4) 0.091(2) Uani 1 1 d . . . . .
H26 H 0.377511 0.118485 0.970734 0.109 Uiso 1 1 calc R . . . .
C16 C 0.9191(4) 0.8381(7) 0.8109(3) 0.0722(15) Uani 1 1 d . . . . .
H16 H 0.862080 0.792905 0.847476 0.087 Uiso 1 1 calc R . . . .
C30 C 0.5703(6) 0.1202(7) 0.8654(5) 0.0844(17) Uani 1 1 d . . . . .
H30 H 0.616428 0.143730 0.805972 0.101 Uiso 1 1 calc R . . . .
C28 C 0.2624(4) 0.3822(8) 0.8383(4) 0.089(2) Uani 1 1 d . . . . .
H28 H 0.194288 0.436044 0.832552 0.107 Uiso 1 1 calc R . . . .
C17 C 1.0231(4) 0.8803(8) 0.8634(4) 0.0863(19) Uani 1 1 d . . . . .
C27 C 0.2741(6) 0.2739(9) 0.9107(5) 0.099(2) Uani 1 1 d . . . . .
H27 H 0.213949 0.256351 0.954187 0.118 Uiso 1 1 calc R . . . .
C35 C 0.3871(5) 0.6769(7) 0.7460(5) 0.0873(17) Uani 1 1 d . . . . .
H35A H 0.335388 0.706288 0.798011 0.131 Uiso 1 1 calc GR . . . .
H35B H 0.389776 0.750618 0.693532 0.131 Uiso 1 1 calc GR . . . .
H35C H 0.463411 0.662576 0.777957 0.131 Uiso 1 1 calc GR . . . .
C22 C 1.1826(5) 1.0470(9) 0.6429(6) 0.110(2) Uani 1 1 d . . . . .
H22A H 1.233409 0.975230 0.616453 0.166 Uiso 1 1 calc GR . . . .
H22B H 1.226421 1.111151 0.688784 0.166 Uiso 1 1 calc GR . . . .
H22C H 1.147142 1.101116 0.585862 0.166 Uiso 1 1 calc GR . . . .
C34 C 0.2230(4) 0.5589(10) 0.6430(6) 0.114(3) Uani 1 1 d . . . . .
H34A H 0.195885 0.469456 0.612510 0.172 Uiso 1 1 calc GR . . . .
H34B H 0.226848 0.630953 0.589458 0.172 Uiso 1 1 calc GR . . . .
H34C H 0.170385 0.590291 0.693722 0.172 Uiso 1 1 calc GR . . . .
C21 C 1.0431(6) 0.8556(13) 0.9801(5) 0.154(4) Uani 1 1 d . . . . .
H21A H 1.122217 0.877898 1.001089 0.231 Uiso 1 1 calc GR . . . .
H21B H 1.027492 0.756262 0.995976 0.231 Uiso 1 1 calc GR . . . .
H21C H 0.992258 0.916931 1.016924 0.231 Uiso 1 1 calc GR . . . .
C32 C 0.5440(8) -0.0407(9) 0.8584(7) 0.141(3) Uani 1 1 d . . . . .
H32A H 0.500176 -0.069061 0.916439 0.211 Uiso 1 1 calc GR . . . .
H32B H 0.615358 -0.094073 0.859922 0.211 Uiso 1 1 calc GR . . . .
H32C H 0.499734 -0.060648 0.794500 0.211 Uiso 1 1 calc GR . . . .
C31 C 0.6455(8) 0.1535(10) 0.9628(7) 0.143(3) Uani 1 1 d . . . . .
H31A H 0.661352 0.255370 0.965947 0.215 Uiso 1 1 calc GR . . . .
H31B H 0.717229 0.101194 0.960956 0.215 Uiso 1 1 calc GR . . . .
H31C H 0.605819 0.125012 1.023184 0.215 Uiso 1 1 calc GR . . . .

loop_
_atom_site_aniso_label
_atom_site_aniso_U_11
_atom_site_aniso_U_22
_atom_site_aniso_U_33
_atom_site_aniso_U_23
_atom_site_aniso_U_13
_atom_site_aniso_U_12
O23 0.0462(15) 0.089(3) 0.0575(15) 0.0165(16) -0.0174(12) -0.0006(15)
N5 0.0468(17) 0.060(3) 0.0467(17) 0.0098(17) -0.0068(13) 0.0003(18)
N14 0.0430(15) 0.050(2) 0.0432(15) -0.0028(14) 0.0014(12) -0.0157(15)
O13 0.072(2) 0.086(3) 0.0560(17) -0.0192(17) 0.0006(14) -0.0317(18)
N7 0.0287(13) 0.046(2) 0.072(2) 0.0060(17) -0.0041(13) -0.0073(15)
C1 0.0353(16) 0.047(3) 0.0422(18) 0.0040(17) 0.0013(13) -0.0046(18)
C24 0.053(2) 0.056(3) 0.050(2) -0.008(2) 0.0073(16) -0.025(2)
C12 0.0462(19) 0.046(3) 0.049(2) 0.0013(19) -0.0041(15) -0.0116(19)
C2 0.052(2) 0.050(3) 0.049(2) 0.0026(19) -0.0042(16) -0.007(2)
C6 0.0394(17) 0.048(3) 0.0511(19) 0.0074(19) -0.0020(15) -0.0059(18)
C8 0.0382(18) 0.048(3) 0.059(2) -0.0012(19) -0.0036(15) -0.0068(18)
C15 0.054(2) 0.045(3) 0.058(2) -0.0036(19) -0.0037(17) -0.010(2)
C25 0.083(3) 0.059(4) 0.055(2) -0.003(2) 0.010(2) -0.032(3)
C29 0.048(2) 0.078(4) 0.065(3) -0.013(2) 0.0117(18) -0.024(2)
C4 0.079(3) 0.062(4) 0.072(3) 0.010(3) -0.022(2) 0.014(3)
C20 0.066(3) 0.057(3) 0.062(2) 0.000(2) 0.0009(19) -0.015(2)
C3 0.087(3) 0.041(3) 0.080(3) 0.004(2) -0.025(3) -0.008(3)
C19 0.061(3) 0.064(4) 0.084(3) -0.008(3) 0.006(2) -0.018(3)
C9 0.054(2) 0.048(3) 0.104(4) 0.004(3) -0.008(2) -0.003(2)
C18 0.055(3) 0.097(5) 0.086(3) -0.018(3) -0.010(2) -0.021(3)
C33 0.042(2) 0.099(4) 0.069(3) -0.007(3) 0.0066(19) -0.001(2)
C11 0.034(2) 0.067(4) 0.123(4) 0.012(3) -0.009(2) -0.006(2)
C10 0.045(2) 0.071(5) 0.143(5) 0.008(4) 0.002(3) 0.007(3)
C26 0.118(5) 0.090(5) 0.067(3) 0.001(3) 0.025(3) -0.053(4)
C16 0.056(2) 0.101(5) 0.058(2) 0.005(3) -0.0061(19) -0.020(3)
C30 0.114(5) 0.065(4) 0.075(3) 0.018(3) 0.008(3) -0.018(3)
C28 0.060(3) 0.125(6) 0.085(4) -0.022(4) 0.027(3) -0.032(3)
C17 0.066(3) 0.128(6) 0.062(3) -0.006(3) -0.013(2) -0.020(3)
C27 0.096(4) 0.122(6) 0.083(4) -0.020(4) 0.044(3) -0.055(4)
C35 0.084(4) 0.086(5) 0.092(4) 0.000(4) 0.008(3) -0.006(4)
C22 0.078(4) 0.127(6) 0.127(5) 0.003(5) 0.018(4) -0.044(4)
C34 0.050(3) 0.173(8) 0.119(5) 0.000(5) -0.008(3) 0.011(4)
C21 0.099(5) 0.287(13) 0.071(4) 0.014(6) -0.031(3) -0.043(6)
C32 0.176(8) 0.073(6) 0.171(8) 0.000(5) -0.008(6) -0.012(6)
C31 0.156(7) 0.123(8) 0.143(7) 0.004(6) -0.056(6) 0.003(6)

loop_
_atom_type_symbol
_atom_type_description
_atom_type_scat_dispersion_real
_atom_type_scat_dispersion_imag
_atom_type_scat_source
C C 0.0181 0.0091 'International Tables Vol C Tables 4.2.6.8 and 6.1.1.4'
H H 0.0000 0.0000 'International Tables Vol C Tables 4.2.6.8 and 6.1.1.4'
N N 0.0311 0.0180 'International Tables Vol C Tables 4.2.6.8 and 6.1.1.4'
O O 0.0492 0.0322 'International Tables Vol C Tables 4.2.6.8 and 6.1.1.4'

loop_
_geom_angle_atom_site_label_1
_geom_angle_atom_site_label_2
_geom_angle_atom_site_label_3
_geom_angle
_geom_angle_site_symmetry_1
_geom_angle_site_symmetry_3
_geom_angle_publ_flag
O23 N5 C6 119.7(4) . . ?
O23 N5 C4 120.1(4) . . ?
C4 N5 C6 120.1(4) . . ?
C24 N14 H14 118.6 . . ?
C12 N14 H14 118.6 . . ?
C12 N14 C24 122.8(3) . . ?
C1 N7 C8 121.6(3) . . ?
C1 N7 C11 125.5(4) . . ?
C8 N7 C11 111.6(4) . . ?
N7 C1 C2 124.4(3) . . ?
N7 C1 C6 117.5(4) . . ?
C2 C1 C6 118.1(4) . . ?
C25 C24 N14 118.4(4) . . ?
C25 C24 C29 122.9(4) . . ?
C29 C24 N14 118.7(4) . . ?
N14 C12 C8 113.8(3) . . ?
O13 C12 N14 124.5(4) . . ?
O13 C12 C8 121.6(3) . . ?
C1 C2 C15 126.0(4) . . ?
C3 C2 C1 116.3(4) . . ?
C3 C2 C15 117.7(4) . . ?
N5 C6 C1 122.6(4) . . ?
N5 C6 H6 118.7 . . ?
C1 C6 H6 118.7 . . ?
N7 C8 C12 112.1(3) . . ?
N7 C8 H8 110.7 . . ?
N7 C8 C9 102.4(3) . . ?
C12 C8 H8 110.7 . . ?
C12 C8 C9 109.9(4) . . ?
C9 C8 H8 110.7 . . ?
C20 C15 C2 119.4(4) . . ?
C16 C15 C2 121.1(4) . . ?
C16 C15 C20 119.3(4) . . ?
C24 C25 C26 117.3(6) . . ?
C24 C25 C30 122.3(4) . . ?
C26 C25 C30 120.4(5) . . ?
C24 C29 C33 121.5(4) . . ?
C24 C29 C28 117.1(5) . . ?
C28 C29 C33 121.4(5) . . ?
N5 C4 H4 120.3 . . ?
N5 C4 C3 119.5(5) . . ?
C3 C4 H4 120.3 . . ?
C15 C20 H20 119.3 . . ?
C15 C20 C19 121.3(4) . . ?
C19 C20 H20 119.3 . . ?
C2 C3 H3 118.4 . . ?
C4 C3 C2 123.3(5) . . ?
C4 C3 H3 118.4 . . ?
C20 C19 C22 121.2(5) . . ?
C18 C19 C20 118.3(4) . . ?
C18 C19 C22 120.6(5) . . ?
C8 C9 H9A 111.0 . . ?
C8 C9 H9B 111.0 . . ?
H9A C9 H9B 109.0 . . ?
C10 C9 C8 103.6(4) . . ?
C10 C9 H9A 111.0 . . ?
C10 C9 H9B 111.0 . . ?
C19 C18 H18 119.1 . . ?
C19 C18 C17 121.9(4) . . ?
C17 C18 H18 119.1 . . ?
C29 C33 H33 106.8 . . ?
C29 C33 C35 111.6(4) . . ?
C29 C33 C34 114.5(5) . . ?
C35 C33 H33 106.8 . . ?
C35 C33 C34 110.0(6) . . ?
C34 C33 H33 106.8 . . ?
N7 C11 H11A 110.9 . . ?
N7 C11 H11B 110.9 . . ?
N7 C11 C10 104.0(4) . . ?
H11A C11 H11B 109.0 . . ?
C10 C11 H11A 110.9 . . ?
C10 C11 H11B 110.9 . . ?
C9 C10 C11 103.2(4) . . ?
C9 C10 H10A 111.1 . . ?
C9 C10 H10B 111.1 . . ?
C11 C10 H10A 111.1 . . ?
C11 C10 H10B 111.1 . . ?
H10A C10 H10B 109.1 . . ?
C25 C26 H26 119.7 . . ?
C27 C26 C25 120.6(6) . . ?
C27 C26 H26 119.7 . . ?
C15 C16 H16 119.7 . . ?
C15 C16 C17 120.7(5) . . ?
C17 C16 H16 119.7 . . ?
C25 C30 H30 106.6 . . ?
C25 C30 C32 113.7(6) . . ?
C25 C30 C31 112.2(6) . . ?
C32 C30 H30 106.6 . . ?
C31 C30 H30 106.6 . . ?
C31 C30 C32 110.6(6) . . ?
C29 C28 H28 119.8 . . ?
C27 C28 C29 120.5(6) . . ?
C27 C28 H28 119.8 . . ?
C18 C17 C16 118.5(5) . . ?
C18 C17 C21 120.7(5) . . ?
C16 C17 C21 120.8(5) . . ?
C26 C27 C28 121.6(5) . . ?
C26 C27 H27 119.2 . . ?
C28 C27 H27 119.2 . . ?
C33 C35 H35A 109.5 . . ?
C33 C35 H35B 109.5 . . ?
C33 C35 H35C 109.5 . . ?
H35A C35 H35B 109.5 . . ?
H35A C35 H35C 109.5 . . ?
H35B C35 H35C 109.5 . . ?
C19 C22 H22A 109.5 . . ?
C19 C22 H22B 109.5 . . ?
C19 C22 H22C 109.5 . . ?
H22A C22 H22B 109.5 . . ?
H22A C22 H22C 109.5 . . ?
H22B C22 H22C 109.5 . . ?
C33 C34 H34A 109.5 . . ?
C33 C34 H34B 109.5 . . ?
C33 C34 H34C 109.5 . . ?
H34A C34 H34B 109.5 . . ?
H34A C34 H34C 109.5 . . ?
H34B C34 H34C 109.5 . . ?
C17 C21 H21A 109.5 . . ?
C17 C21 H21B 109.5 . . ?
C17 C21 H21C 109.5 . . ?
H21A C21 H21B 109.5 . . ?
H21A C21 H21C 109.5 . . ?
H21B C21 H21C 109.5 . . ?
C30 C32 H32A 109.5 . . ?
C30 C32 H32B 109.5 . . ?
C30 C32 H32C 109.5 . . ?
H32A C32 H32B 109.5 . . ?
H32A C32 H32C 109.5 . . ?
H32B C32 H32C 109.5 . . ?
C30 C31 H31A 109.5 . . ?
C30 C31 H31B 109.5 . . ?
C30 C31 H31C 109.5 . . ?
H31A C31 H31B 109.5 . . ?
H31A C31 H31C 109.5 . . ?
H31B C31 H31C 109.5 . . ?

loop_
_geom_bond_atom_site_label_1
_geom_bond_atom_site_label_2
_geom_bond_distance
_geom_bond_site_symmetry_2
_geom_bond_publ_flag
O23 N5 1.319(4) . ?
N5 C6 1.338(5) . ?
N5 C4 1.325(6) . ?
N14 H14 0.8600 . ?
N14 C24 1.436(5) . ?
N14 C12 1.349(4) . ?
O13 C12 1.216(5) . ?
N7 C1 1.378(5) . ?
N7 C8 1.456(5) . ?
N7 C11 1.459(5) . ?
C1 C2 1.403(6) . ?
C1 C6 1.403(5) . ?
C24 C25 1.394(6) . ?
C24 C29 1.396(6) . ?
C12 C8 1.521(5) . ?
C2 C15 1.498(5) . ?
C2 C3 1.379(6) . ?
C6 H6 0.9300 . ?
C8 H8 0.9800 . ?
C8 C9 1.536(6) . ?
C15 C20 1.378(6) . ?
C15 C16 1.372(6) . ?
C25 C26 1.400(7) . ?
C25 C30 1.507(8) . ?
C29 C33 1.509(8) . ?
C29 C28 1.404(6) . ?
C4 H4 0.9300 . ?
C4 C3 1.378(6) . ?
C20 H20 0.9300 . ?
C20 C19 1.389(6) . ?
C3 H3 0.9300 . ?
C19 C18 1.374(7) . ?
C19 C22 1.514(7) . ?
C9 H9A 0.9700 . ?
C9 H9B 0.9700 . ?
C9 C10 1.490(7) . ?
C18 H18 0.9300 . ?
C18 C17 1.379(7) . ?
C33 H33 0.9800 . ?
C33 C35 1.518(8) . ?
C33 C34 1.535(7) . ?
C11 H11A 0.9700 . ?
C11 H11B 0.9700 . ?
C11 C10 1.512(8) . ?
C10 H10A 0.9700 . ?
C10 H10B 0.9700 . ?
C26 H26 0.9300 . ?
C26 C27 1.364(10) . ?
C16 H16 0.9300 . ?
C16 C17 1.399(6) . ?
C30 H30 0.9800 . ?
C30 C32 1.521(9) . ?
C30 C31 1.514(9) . ?
C28 H28 0.9300 . ?
C28 C27 1.368(9) . ?
C17 C21 1.521(8) . ?
C27 H27 0.9300 . ?
C35 H35A 0.9600 . ?
C35 H35B 0.9600 . ?
C35 H35C 0.9600 . ?
C22 H22A 0.9600 . ?
C22 H22B 0.9600 . ?
C22 H22C 0.9600 . ?
C34 H34A 0.9600 . ?
C34 H34B 0.9600 . ?
C34 H34C 0.9600 . ?
C21 H21A 0.9600 . ?
C21 H21B 0.9600 . ?
C21 H21C 0.9600 . ?
C32 H32A 0.9600 . ?
C32 H32B 0.9600 . ?
C32 H32C 0.9600 . ?
C31 H31A 0.9600 . ?
C31 H31B 0.9600 . ?
C31 H31C 0.9600 . ?

loop_
_geom_torsion_atom_site_label_1
_geom_torsion_atom_site_label_2
_geom_torsion_atom_site_label_3
_geom_torsion_atom_site_label_4
_geom_torsion
_geom_torsion_site_symmetry_1
_geom_torsion_site_symmetry_2
_geom_torsion_site_symmetry_3
_geom_torsion_site_symmetry_4
_geom_torsion_publ_flag
O23 N5 C6 C1 178.6(3) . . . . ?
O23 N5 C4 C3 -176.6(4) . . . . ?
N5 C4 C3 C2 -2.4(8) . . . . ?
N14 C24 C25 C26 179.1(4) . . . . ?
N14 C24 C25 C30 -0.7(6) . . . . ?
N14 C24 C29 C33 -2.9(6) . . . . ?
N14 C24 C29 C28 179.8(4) . . . . ?
N14 C12 C8 N7 141.8(4) . . . . ?
N14 C12 C8 C9 -105.0(4) . . . . ?
O13 C12 C8 N7 -42.0(6) . . . . ?
O13 C12 C8 C9 71.2(6) . . . . ?
N7 C1 C2 C15 -1.9(6) . . . . ?
N7 C1 C2 C3 -179.2(4) . . . . ?
N7 C1 C6 N5 179.1(3) . . . . ?
N7 C8 C9 C10 -32.5(5) . . . . ?
N7 C11 C10 C9 -30.5(6) . . . . ?
C1 N7 C8 C12 -61.1(5) . . . . ?
C1 N7 C8 C9 -178.9(4) . . . . ?
C1 N7 C11 C10 -156.8(5) . . . . ?
C1 C2 C15 C20 118.3(5) . . . . ?
C1 C2 C15 C16 -65.4(7) . . . . ?
C1 C2 C3 C4 0.3(7) . . . . ?
C24 N14 C12 O13 -6.3(7) . . . . ?
C24 N14 C12 C8 169.8(4) . . . . ?
C24 C25 C26 C27 1.7(8) . . . . ?
C24 C25 C30 C32 -127.0(6) . . . . ?
C24 C25 C30 C31 106.6(6) . . . . ?
C24 C29 C33 C35 -89.9(5) . . . . ?
C24 C29 C33 C34 144.3(5) . . . . ?
C24 C29 C28 C27 0.7(7) . . . . ?
C12 N14 C24 C25 -79.9(5) . . . . ?
C12 N14 C24 C29 101.1(5) . . . . ?
C12 C8 C9 C10 -151.7(4) . . . . ?
C2 C1 C6 N5 -1.7(5) . . . . ?
C2 C15 C20 C19 177.7(5) . . . . ?
C2 C15 C16 C17 -177.1(5) . . . . ?
C6 N5 C4 C3 2.4(7) . . . . ?
C6 C1 C2 C15 179.0(4) . . . . ?
C6 C1 C2 C3 1.6(5) . . . . ?
C8 N7 C1 C2 164.4(4) . . . . ?
C8 N7 C1 C6 -16.4(5) . . . . ?
C8 N7 C11 C10 10.2(6) . . . . ?
C8 C9 C10 C11 39.1(6) . . . . ?
C15 C2 C3 C4 -177.3(5) . . . . ?
C15 C20 C19 C18 -1.2(8) . . . . ?
C15 C20 C19 C22 179.1(6) . . . . ?
C15 C16 C17 C18 0.0(10) . . . . ?
C15 C16 C17 C21 178.9(7) . . . . ?
C25 C24 C29 C33 178.1(4) . . . . ?
C25 C24 C29 C28 0.8(6) . . . . ?
C25 C26 C27 C28 -0.3(9) . . . . ?
C29 C24 C25 C26 -2.0(6) . . . . ?
C29 C24 C25 C30 178.2(4) . . . . ?
C29 C28 C27 C26 -0.9(9) . . . . ?
C4 N5 C6 C1 -0.4(6) . . . . ?
C20 C15 C16 C17 -0.8(9) . . . . ?
C20 C19 C18 C17 0.4(9) . . . . ?
C3 C2 C15 C20 -64.3(6) . . . . ?
C3 C2 C15 C16 112.0(6) . . . . ?
C19 C18 C17 C16 0.2(10) . . . . ?
C19 C18 C17 C21 -178.7(7) . . . . ?
C33 C29 C28 C27 -176.6(5) . . . . ?
C11 N7 C1 C2 -29.8(6) . . . . ?
C11 N7 C1 C6 149.3(4) . . . . ?
C11 N7 C8 C12 131.3(4) . . . . ?
C11 N7 C8 C9 13.6(5) . . . . ?
C26 C25 C30 C32 53.1(8) . . . . ?
C26 C25 C30 C31 -73.2(7) . . . . ?
C16 C15 C20 C19 1.4(8) . . . . ?
C30 C25 C26 C27 -178.5(5) . . . . ?
C28 C29 C33 C35 87.3(5) . . . . ?
C28 C29 C33 C34 -38.5(7) . . . . ?
C22 C19 C18 C17 -179.9(6) . . . . ?
